data_7009255
loop_
_publ_author_name
'De-qiang Ma'
'Shiro Hikichi'
'Munetaka Akita'
'Yoshihiko Moro-oka'

_publ_section_title
;
 An entry to half-sandwich complexes of first row transition metals
 (Ni, Co, Mn) containing the Kl\"aui tripodal ligand, LOMe: synthesis
 and crystal structures of oligomeric, [LOMeM(\m-X)(L)]n
 (n&#x00A0;=&#x00A0;2, 4), and monomeric complexes, LOMeM(L2)(X)
;
_journal_issue 7
_journal_name_full 'J. Chem. Soc., Dalton Trans.'
_journal_page_first 1123
_journal_page_last 1134
_journal_paper_doi 10.1039/a909580b
_journal_year 2000
_chemical_formula_sum 'C21 H31 Co N5 Ni O9 P3'
_chemical_formula_weight 708.06
_chemical_name_common 'compound 10'
_chemical_name_systematic
; 
 ? 
;
_space_group_IT_number 14
_symmetry_space_group_name_Hall '-P 2yab'
_symmetry_space_group_name_H-M 'P 1 21/a 1'
_atom_sites_solution_hydrogens geom
_atom_sites_solution_primary direct
_atom_sites_solution_secondary difmap
_audit_creation_method SHELXL
_cell_angle_alpha 90.00
_cell_angle_beta 109.61(2)
_cell_angle_gamma 90.00
_cell_formula_units_Z 4
_cell_length_a 13.959(7)
_cell_length_b 11.083(4)
_cell_length_c 19.026(3)
_cell_measurement_temperature 213(2)
_cell_volume 2772.7(18)
_computing_structure_refinement 'SHELXL-93 (Sheldrick, 1993)'
_computing_structure_solution 'SHELXS-86 (Sheldrick, 1990)'
_diffrn_ambient_temperature 213(2)
_diffrn_radiation_monochromator graphite
_diffrn_radiation_source 'fine-focus sealed tube'
_diffrn_radiation_type MoK\a
_diffrn_radiation_wavelength 0.71070
_diffrn_reflns_av_R_equivalents 0.0000
_diffrn_reflns_av_sigmaI/netI 0.0244
_diffrn_reflns_limit_h_max 18
_diffrn_reflns_limit_h_min 0
_diffrn_reflns_limit_k_max 14
_diffrn_reflns_limit_k_min 0
_diffrn_reflns_limit_l_max 22
_diffrn_reflns_limit_l_min -24
_diffrn_reflns_number 5521
_diffrn_reflns_theta_max 27.53
_diffrn_reflns_theta_min 1.14
_exptl_absorpt_coefficient_mu 1.509
_exptl_crystal_density_diffrn 1.696
_exptl_crystal_F_000 1456
_refine_diff_density_max 0.816
_refine_diff_density_min -1.794
_refine_diff_density_rms 0.194
_refine_ls_extinction_method none
_refine_ls_goodness_of_fit_all 1.487
_refine_ls_goodness_of_fit_obs 1.509
_refine_ls_matrix_type full
_refine_ls_number_parameters 362
_refine_ls_number_reflns 5521
_refine_ls_number_restraints 0
_refine_ls_restrained_S_all 1.487
_refine_ls_restrained_S_obs 1.509
_refine_ls_R_factor_all 0.0647
_refine_ls_R_factor_obs 0.0624
_refine_ls_shift/esd_max 0.578
_refine_ls_shift/esd_mean 0.038
_refine_ls_structure_factor_coef Fsqd
_refine_ls_weighting_details 'w=1/[\s^2^(Fo^2^)+(0.1000P)^2^+0.0000P] where P=(Fo^2^+2Fc^2^)/3'
_refine_ls_weighting_scheme calc
_refine_ls_wR_factor_all 0.1737
_refine_ls_wR_factor_obs 0.1716
_reflns_number_observed 5238
_reflns_number_total 5521
_reflns_observed_criterion >2sigma(I)
_cod_data_source_file a909580b.txt
_cod_data_source_block 10
_cod_depositor_comments
;
The following automatic conversions were performed:

'_refine_ls_weighting_scheme' value 'calc
w=1/[\s^2^(Fo^2^)+(0.1000P)^2^+0.0000P] where P=(Fo^2^+2Fc^2^)/3' was
changed to 'calc'. New tag '_refine_ls_weighting_details' was
created. The value of the new tag was set to
'w=1/[\s^2^(Fo^2^)+(0.1000P)^2^+0.0000P] where P=(Fo^2^+2Fc^2^)/3'.

Automatic conversion script
Id: cif_fix_values 3143 2015-03-26 13:38:13Z robertas 
;
_cod_original_cell_volume 2772.6(17)
_cod_database_code 7009255

loop_
_symmetry_equiv_pos_as_xyz
'x, y, z'
'-x+1/2, y+1/2, -z'
'-x, -y, -z'
'x-1/2, -y-1/2, z'

loop_
_atom_site_aniso_label
_atom_site_aniso_U_11
_atom_site_aniso_U_22
_atom_site_aniso_U_33
_atom_site_aniso_U_23
_atom_site_aniso_U_13
_atom_site_aniso_U_12
Ni1 0.0277(2) 0.0300(3) 0.0149(2) 0.00208(13) 0.0063(2) 0.00011(14)
Co1 0.0297(3) 0.0317(3) 0.0154(2) -0.00176(14) 0.0040(2) 0.0006(2)
P1 0.0273(4) 0.0325(4) 0.0189(4) 0.0021(3) 0.0073(3) 0.0012(3)
P2 0.0329(4) 0.0316(4) 0.0207(4) -0.0041(3) 0.0096(3) 0.0018(3)
P3 0.0347(4) 0.0284(4) 0.0151(4) 0.0021(3) 0.0059(3) 0.0021(3)
O11 0.0243(11) 0.0411(12) 0.0202(11) -0.0007(8) 0.0067(10) -0.0023(9)
O12 0.0432(14) 0.0494(14) 0.0280(12) 0.0083(10) 0.0167(12) 0.0175(12)
O13 0.0353(13) 0.0434(14) 0.0373(14) 0.0081(11) 0.0068(12) -0.0078(10)
O21 0.0360(12) 0.0353(11) 0.0233(11) -0.0041(9) 0.0080(10) 0.0055(9)
O22 0.0366(13) 0.0327(12) 0.050(2) -0.0047(11) 0.0095(12) 0.0024(10)
O23 0.049(2) 0.061(2) 0.0300(13) -0.0085(11) 0.0197(13) 0.0024(13)
O31 0.0384(12) 0.0293(10) 0.0189(10) 0.0033(8) 0.0016(10) -0.0013(9)
O32 0.0428(13) 0.0420(12) 0.0239(12) -0.0007(9) 0.0133(11) -0.0076(11)
O33 0.054(2) 0.0392(13) 0.0261(12) 0.0008(10) 0.0028(12) 0.0178(11)
N1 0.038(2) 0.057(2) 0.041(2) 0.0161(15) 0.019(2) -0.0014(15)
N2 0.036(2) 0.0280(13) 0.039(2) 0.0006(11) 0.0045(14) -0.0062(11)
N3 0.052(3) 0.060(3) 0.116(5) 0.027(3) -0.021(3) -0.007(2)
N4 0.0295(13) 0.0361(13) 0.0198(12) -0.0002(10) 0.0088(11) -0.0050(11)
N5 0.0270(12) 0.0353(13) 0.0202(12) 0.0032(10) 0.0064(11) -0.0011(10)
C12 0.056(2) 0.073(3) 0.026(2) -0.001(2) 0.016(2) 0.024(2)
C13 0.058(2) 0.036(2) 0.040(2) 0.0026(15) 0.018(2) -0.005(2)
C22 0.046(2) 0.036(2) 0.069(3) -0.003(2) 0.010(2) 0.006(2)
C23 0.061(3) 0.061(3) 0.063(3) 0.010(2) 0.044(3) 0.011(2)
C32 0.047(2) 0.056(2) 0.042(2) 0.002(2) 0.017(2) -0.015(2)
C33 0.061(3) 0.040(2) 0.048(2) -0.004(2) 0.021(2) 0.009(2)
C50 0.042(2) 0.035(2) 0.025(2) 0.0002(12) 0.0100(15) -0.0045(14)
C51 0.043(2) 0.039(2) 0.036(2) -0.0064(14) 0.014(2) -0.006(2)
C52 0.041(2) 0.050(2) 0.028(2) -0.0130(15) 0.006(2) -0.009(2)
C53 0.037(2) 0.052(2) 0.020(2) -0.0036(14) 0.0038(14) -0.0055(15)
C54 0.0269(14) 0.045(2) 0.0159(14) -0.0003(12) 0.0045(12) -0.0086(13)
C55 0.0238(14) 0.044(2) 0.020(2) 0.0041(12) 0.0064(13) -0.0035(12)
C56 0.038(2) 0.053(2) 0.021(2) 0.0054(14) 0.0035(15) -0.003(2)
C57 0.042(2) 0.054(2) 0.037(2) 0.019(2) 0.006(2) 0.006(2)
C58 0.042(2) 0.041(2) 0.040(2) 0.0124(15) 0.011(2) 0.002(2)
C59 0.038(2) 0.035(2) 0.031(2) 0.0046(13) 0.0116(15) 0.0025(14)

loop_
_atom_site_label
_atom_site_type_symbol
_atom_site_fract_x
_atom_site_fract_y
_atom_site_fract_z
_atom_site_U_iso_or_equiv
_atom_site_thermal_displace_type
_atom_site_occupancy
_atom_site_calc_flag
_atom_site_refinement_flags
_atom_site_disorder_group
Ni1 Ni 0.51202(3) 0.02213(3) 0.80284(2) 0.0244(2) Uani 1 d . .
Co1 Co 0.28384(3) -0.02419(4) 0.61825(2) 0.0265(2) Uani 1 d . .
P1 P 0.26867(6) -0.02744(7) 0.72866(4) 0.0264(2) Uani 1 d . .
P2 P 0.41777(7) -0.13698(7) 0.65413(5) 0.0283(2) Uani 1 d . .
P3 P 0.37237(7) 0.13899(7) 0.64871(4) 0.0267(2) Uani 1 d . .
O11 O 0.3597(2) -0.0138(2) 0.79786(13) 0.0287(5) Uani 1 d . .
O12 O 0.1853(2) 0.0741(2) 0.72341(14) 0.0390(6) Uani 1 d . .
O13 O 0.2052(2) -0.1419(2) 0.74003(15) 0.0401(6) Uani 1 d . .
O21 O 0.4964(2) -0.1170(2) 0.72901(12) 0.0320(5) Uani 1 d . .
O22 O 0.3766(2) -0.2729(2) 0.6474(2) 0.0409(6) Uani 1 d . .
O23 O 0.4759(2) -0.1432(3) 0.5939(2) 0.0451(7) Uani 1 d . .
O31 O 0.4513(2) 0.1521(2) 0.72452(12) 0.0309(5) Uani 1 d . .
O32 O 0.4238(2) 0.1573(2) 0.58551(13) 0.0357(5) Uani 1 d . .
O33 O 0.3007(2) 0.2555(2) 0.63388(14) 0.0424(6) Uani 1 d . .
N1 N 0.6540(3) 0.0662(3) 0.7954(2) 0.0441(8) Uani 1 d . .
N2 N 0.7364(2) 0.0390(2) 0.8314(2) 0.0360(7) Uani 1 d . .
N3 N 0.8192(4) 0.0156(4) 0.8663(4) 0.088(2) Uani 1 d . .
N4 N 0.5359(2) 0.1404(2) 0.89110(15) 0.0283(5) Uani 1 d . .
N5 N 0.5741(2) -0.0920(2) 0.89275(15) 0.0279(5) Uani 1 d . .
C12 C 0.1522(4) 0.1019(5) 0.7853(2) 0.0513(11) Uani 1 d . .
H12A H 0.1485(23) 0.0289(6) 0.8114(11) 0.051 Uiso 1 calc R .
H12B H 0.0863(11) 0.1390(26) 0.7673(2) 0.051 Uiso 1 calc R .
H12C H 0.1998(13) 0.1563(22) 0.8185(9) 0.051 Uiso 1 calc R .
C13 C 0.2555(4) -0.2523(3) 0.7701(2) 0.0441(9) Uani 1 d . .
H13A H 0.2138(10) -0.2978(12) 0.7916(14) 0.044 Uiso 1 calc R .
H13B H 0.3195(10) -0.2346(3) 0.8078(11) 0.044 Uiso 1 calc R .
H13C H 0.2669(19) -0.2985(11) 0.7309(4) 0.044 Uiso 1 calc R .
C22 C 0.4466(3) -0.3697(4) 0.6779(3) 0.0531(11) Uani 1 d . .
H22A H 0.4300(14) -0.4371(10) 0.6442(8) 0.053 Uiso 1 calc R .
H22B H 0.4421(16) -0.3935(18) 0.7252(8) 0.053 Uiso 1 calc R .
H22C H 0.5146(4) -0.3432(9) 0.6845(15) 0.053 Uiso 1 calc R .
C23 C 0.5654(4) -0.0712(4) 0.6042(3) 0.0555(12) Uani 1 d . .
H23A H 0.5531(9) -0.0156(19) 0.5633(9) 0.056 Uiso 1 calc R .
H23B H 0.6214(7) -0.1228(5) 0.6059(17) 0.056 Uiso 1 calc R .
H23C H 0.5815(14) -0.0270(21) 0.6501(9) 0.056 Uiso 1 calc R .
C32 C 0.5011(4) 0.2479(4) 0.5971(2) 0.0480(9) Uani 1 d . .
H32A H 0.5549(10) 0.2325(15) 0.6433(8) 0.048 Uiso 1 calc R .
H32B H 0.4722(6) 0.3259(4) 0.5991(15) 0.048 Uiso 1 calc R .
H32C H 0.5278(15) 0.2458(17) 0.5568(8) 0.048 Uiso 1 calc R .
C33 C 0.2941(4) 0.3310(4) 0.6917(2) 0.0491(10) Uani 1 d . .
H33A H 0.2523(18) 0.3995(14) 0.6706(3) 0.049 Uiso 1 calc R .
H33B H 0.3609(4) 0.3579(22) 0.7211(10) 0.049 Uiso 1 calc R .
H33C H 0.2646(22) 0.2870(9) 0.7228(10) 0.049 Uiso 1 calc R .
C41 C 0.2223(7) -0.1379(7) 0.5267(4) 0.047(2) Uiso 0.60 d P .
C41A C 0.1892(8) -0.1497(8) 0.5500(5) 0.032(2) Uiso 0.40 d P .
C42 C 0.1518(6) -0.1270(6) 0.5664(4) 0.0377(13) Uiso 0.60 d P .
C42A C 0.1293(8) -0.0558(13) 0.5671(6) 0.043(2) Uiso 0.40 d P .
C43 C 0.1255(5) -0.0063(7) 0.5652(4) 0.0344(13) Uiso 0.60 d P .
C43A C 0.1572(8) 0.0574(8) 0.5375(5) 0.026(2) Uiso 0.40 d P .
C44 C 0.1798(8) 0.0612(9) 0.5270(5) 0.053(2) Uiso 0.60 d P .
C44A C 0.2297(6) 0.0290(8) 0.5047(4) 0.0229(15) Uiso 0.40 d P .
C45 C 0.2382(7) -0.0182(9) 0.5039(5) 0.050(2) Uiso 0.60 d P .
C45A C 0.2489(6) -0.0942(7) 0.5108(4) 0.0209(13) Uiso 0.40 d P .
C50 C 0.5153(3) 0.2574(3) 0.8856(2) 0.0345(7) Uani 1 d . .
C51 C 0.5436(3) 0.3344(3) 0.9469(2) 0.0394(8) Uani 1 d . .
C52 C 0.5931(3) 0.2860(4) 1.0164(2) 0.0410(8) Uani 1 d . .
C53 C 0.6128(3) 0.1634(4) 1.0231(2) 0.0376(8) Uani 1 d . .
C54 C 0.5839(2) 0.0921(3) 0.9589(2) 0.0299(7) Uani 1 d . .
C55 C 0.6033(2) -0.0390(3) 0.9601(2) 0.0292(7) Uani 1 d . .
C56 C 0.6473(3) -0.1040(4) 1.0251(2) 0.0391(8) Uani 1 d . .
C57 C 0.6640(3) -0.2264(4) 1.0206(2) 0.0459(9) Uani 1 d . .
C58 C 0.6339(3) -0.2800(4) 0.9506(2) 0.0418(8) Uani 1 d . .
C59 C 0.5888(3) -0.2106(3) 0.8883(2) 0.0349(7) Uani 1 d . .
H50 H 0.4794 0.2900 0.8374 0.042 Uiso 1 d . .
H51 H 0.5295 0.4186 0.9407 0.048 Uiso 1 d . .
H52 H 0.6128 0.3372 1.0592 0.050 Uiso 1 d . .
H53 H 0.6466 0.1284 1.0710 0.045 Uiso 1 d . .
H56 H 0.6667 -0.0652 1.0726 0.048 Uiso 1 d . .
H57 H 0.6946 -0.2722 1.0646 0.055 Uiso 1 d . .
H58 H 0.6437 -0.3646 0.9456 0.050 Uiso 1 d . .
H59 H 0.5680 -0.2479 0.8407 0.042 Uiso 1 d . .

loop_
_atom_type_symbol
_atom_type_description
_atom_type_scat_dispersion_real
_atom_type_scat_dispersion_imag
_atom_type_scat_source
C C 0.0033 0.0016 'International Tables Vol C Tables 4.2.6.8 and 6.1.1.4'
H H 0.0000 0.0000 'International Tables Vol C Tables 4.2.6.8 and 6.1.1.4'
N N 0.0061 0.0033 'International Tables Vol C Tables 4.2.6.8 and 6.1.1.4'
O O 0.0106 0.0060 'International Tables Vol C Tables 4.2.6.8 and 6.1.1.4'
P P 0.1023 0.0942 'International Tables Vol C Tables 4.2.6.8 and 6.1.1.4'
Co Co 0.3494 0.9721 'International Tables Vol C Tables 4.2.6.8 and 6.1.1.4'
Ni Ni 0.3393 1.1124 'International Tables Vol C Tables 4.2.6.8 and 6.1.1.4'

loop_
_geom_angle_atom_site_label_1
_geom_angle_atom_site_label_2
_geom_angle_atom_site_label_3
_geom_angle
_geom_angle_site_symmetry_1
_geom_angle_site_symmetry_3
_geom_angle_publ_flag
O31 Ni1 O21 96.20(10) . . ?
O31 Ni1 N4 93.43(10) . . ?
O21 Ni1 N4 170.32(10) . . ?
O31 Ni1 N5 172.30(10) . . ?
O21 Ni1 N5 91.46(10) . . ?
N4 Ni1 N5 78.90(12) . . ?
O31 Ni1 N1 87.52(12) . . ?
O21 Ni1 N1 90.87(13) . . ?
N4 Ni1 N1 90.49(13) . . ?
N5 Ni1 N1 93.16(12) . . ?
O31 Ni1 O11 86.31(10) . . ?
O21 Ni1 O11 87.35(9) . . ?
N4 Ni1 O11 92.34(10) . . ?
N5 Ni1 O11 93.28(10) . . ?
N1 Ni1 O11 173.36(11) . . ?
C41A Co1 C45 56.4(4) . . ?
C41A Co1 C42A 40.8(4) . . ?
C45 Co1 C42A 66.7(4) . . ?
C41A Co1 C45A 40.4(3) . . ?
C45 Co1 C45A 23.9(3) . . ?
C42A Co1 C45A 67.3(4) . . ?
C41A Co1 C43A 68.1(3) . . ?
C45 Co1 C43A 47.9(4) . . ?
C42A Co1 C43A 41.3(4) . . ?
C45A Co1 C43A 65.4(3) . . ?
C41A Co1 C44 70.1(4) . . ?
C45 Co1 C44 38.6(4) . . ?
C42A Co1 C44 50.3(5) . . ?
C45A Co1 C44 58.9(3) . . ?
C43A Co1 C44 11.7(3) . . ?
C41A Co1 C41 20.9(3) . . ?
C45 Co1 C41 40.6(3) . . ?
C42A Co1 C41 55.6(4) . . ?
C45A Co1 C41 20.3(2) . . ?
C43A Co1 C41 69.0(3) . . ?
C44 Co1 C41 66.5(3) . . ?
C41A Co1 C42 20.3(3) . . ?
C45 Co1 C42 67.1(3) . . ?
C42A Co1 C42 23.4(4) . . ?
C45A Co1 C42 57.4(3) . . ?
C43A Co1 C42 60.4(3) . . ?
C44 Co1 C42 66.4(3) . . ?
C41 Co1 C42 39.9(3) . . ?
C41A Co1 C43 54.0(3) . . ?
C45 Co1 C43 65.6(3) . . ?
C42A Co1 C43 15.1(3) . . ?
C45A Co1 C43 72.7(3) . . ?
C43A Co1 C43 29.1(3) . . ?
C44 Co1 C43 39.8(3) . . ?
C41 Co1 C43 65.5(3) . . ?
C42 Co1 C43 38.4(2) . . ?
C41A Co1 C44A 67.0(3) . . ?
C45 Co1 C44A 14.7(2) . . ?
C42A Co1 C44A 67.0(4) . . ?
C45A Co1 C44A 38.6(3) . . ?
C43A Co1 C44A 38.4(3) . . ?
C44 Co1 C44A 27.4(3) . . ?
C41 Co1 C44A 53.9(3) . . ?
C42 Co1 C44A 73.5(3) . . ?
C43 Co1 C44A 61.8(3) . . ?
C41A Co1 P3 157.9(3) . . ?
C45 Co1 P3 101.7(3) . . ?
C42A Co1 P3 132.7(4) . . ?
C45A Co1 P3 120.0(2) . . ?
C43A Co1 P3 95.8(3) . . ?
C44 Co1 P3 91.1(3) . . ?
C41 Co1 P3 140.2(3) . . ?
C42 Co1 P3 155.6(2) . . ?
C43 Co1 P3 117.6(2) . . ?
C44A Co1 P3 91.0(2) . . ?
C41A Co1 P2 96.5(3) . . ?
C45 Co1 P2 106.4(3) . . ?
C42A Co1 P2 134.7(4) . . ?
C45A Co1 P2 89.3(2) . . ?
C43A Co1 P2 154.1(3) . . ?
C44 Co1 P2 144.5(3) . . ?
C41 Co1 P2 89.1(2) . . ?
C42 Co1 P2 111.3(2) . . ?
C43 Co1 P2 149.6(2) . . ?
C44A Co1 P2 117.2(2) . . ?
P3 Co1 P2 92.48(5) . . ?
O11 P1 O12 111.62(15) . . ?
O11 P1 O13 107.77(14) . . ?
O12 P1 O13 98.2(2) . . ?
O11 P1 Co1 121.09(10) . . ?
O12 P1 Co1 103.43(9) . . ?
O13 P1 Co1 112.31(11) . . ?
O21 P2 O22 110.12(15) . . ?
O21 P2 O23 107.5(2) . . ?
O22 P2 O23 98.9(2) . . ?
O21 P2 Co1 119.75(10) . . ?
O22 P2 Co1 105.66(11) . . ?
O23 P2 Co1 112.88(12) . . ?
O31 P3 O33 107.82(14) . . ?
O31 P3 O32 109.82(14) . . ?
O33 P3 O32 100.17(14) . . ?
O31 P3 Co1 120.60(10) . . ?
O33 P3 Co1 111.17(13) . . ?
O32 P3 Co1 105.33(10) . . ?
P1 O11 Ni1 126.59(14) . . ?
C12 O12 P1 121.9(2) . . ?
C13 O13 P1 120.8(3) . . ?
P2 O21 Ni1 129.83(14) . . ?
C22 O22 P2 119.5(3) . . ?
C23 O23 P2 120.0(3) . . ?
P3 O31 Ni1 128.70(14) . . ?
C32 O32 P3 118.3(2) . . ?
C33 O33 P3 122.8(3) . . ?
N2 N1 Ni1 132.2(3) . . ?
N3 N2 N1 177.7(4) . . ?
C50 N4 C54 119.2(3) . . ?
C50 N4 Ni1 125.8(2) . . ?
C54 N4 Ni1 114.7(2) . . ?
C59 N5 C55 119.1(3) . . ?
C59 N5 Ni1 125.4(2) . . ?
C55 N5 Ni1 115.5(2) . . ?
C45A C41 C41A 148.7(14) . . ?
C45A C41 C42 134.0(10) . . ?
C41A C41 C42 15.5(8) . . ?
C45A C41 C45 27.9(7) . . ?
C41A C41 C45 121.8(11) . . ?
C42 C41 C45 106.6(6) . . ?
C45A C41 C44A 36.7(7) . . ?
C41A C41 C44A 112.8(10) . . ?
C42 C41 C44A 97.6(5) . . ?
C45 C41 C44A 9.0(5) . . ?
C45A C41 C42A 110.6(10) . . ?
C41A C41 C42A 39.0(9) . . ?
C42 C41 C42A 23.6(4) . . ?
C45 C41 C42A 83.0(6) . . ?
C44A C41 C42A 74.1(5) . . ?
C45A C41 Co1 79.7(8) . . ?
C41A C41 Co1 77.0(9) . . ?
C42 C41 Co1 70.9(4) . . ?
C45 C41 Co1 68.4(5) . . ?
C44A C41 Co1 63.9(3) . . ?
C42A C41 Co1 62.0(4) . . ?
C42 C41A C41 148.7(16) . . ?
C42 C41A C45A 134.0(11) . . ?
C41 C41A C45A 15.5(7) . . ?
C42 C41A C42A 27.0(8) . . ?
C41 C41A C42A 121.8(12) . . ?
C45A C41A C42A 107.0(8) . . ?
C42 C41A C43 38.0(7) . . ?
C41 C41A C43 111.0(10) . . ?
C45A C41A C43 96.0(6) . . ?
C42A C41A C43 11.0(5) . . ?
C42 C41A C45 110.1(10) . . ?
C41 C41A C45 39.0(8) . . ?
C45A C41A C45 23.9(4) . . ?
C42A C41A C45 83.0(7) . . ?
C43 C41A C45 72.1(4) . . ?
C42 C41A Co1 84.1(9) . . ?
C41 C41A Co1 82.1(9) . . ?
C45A C41A Co1 71.0(5) . . ?
C42A C41A Co1 70.5(6) . . ?
C43 C41A Co1 64.5(3) . . ?
C45 C41A Co1 61.8(4) . . ?
C41A C42 C42A 129.8(13) . . ?
C41A C42 C43 122.9(10) . . ?
C42A C42 C43 7.1(8) . . ?
C41A C42 C41 15.8(8) . . ?
C42A C42 C41 114.1(10) . . ?
C43 C42 C41 107.3(6) . . ?
C41A C42 C45A 30.7(8) . . ?
C42A C42 C45A 99.1(9) . . ?
C43 C42 C45A 92.2(5) . . ?
C41 C42 C45A 15.2(3) . . ?
C41A C42 Co1 75.6(9) . . ?
C42A C42 Co1 76.2(8) . . ?
C43 C42 Co1 70.8(4) . . ?
C41 C42 Co1 69.2(4) . . ?
C45A C42 Co1 60.7(3) . . ?
C42 C42A C43A 129.4(12) . . ?
C42 C42A C41A 23.2(7) . . ?
C43A C42A C41A 106.2(9) . . ?
C42 C42A C44 118.1(11) . . ?
C43A C42A C44 11.3(5) . . ?
C41A C42A C44 95.0(8) . . ?
C42 C42A C41 42.3(7) . . ?
C43A C42A C41 87.2(7) . . ?
C41A C42A C41 19.2(4) . . ?
C44 C42A C41 75.9(6) . . ?
C42 C42A Co1 80.4(9) . . ?
C43A C42A Co1 70.7(6) . . ?
C41A C42A Co1 68.7(6) . . ?
C44 C42A Co1 64.9(5) . . ?
C41 C42A Co1 62.5(4) . . ?
C43A C43 C42 119.8(8) . . ?
C43A C43 C44 10.6(7) . . ?
C42 C43 C44 109.4(6) . . ?
C43A C43 C41A 100.8(7) . . ?
C42 C43 C41A 19.1(4) . . ?
C44 C43 C41A 90.3(6) . . ?
C43A C43 Co1 75.8(6) . . ?
C42 C43 Co1 70.8(4) . . ?
C44 C43 Co1 69.0(5) . . ?
C41A C43 Co1 61.5(3) . . ?
C43 C43A C42A 16.5(6) . . ?
C43 C43A C44A 124.0(9) . . ?
C42A C43A C44A 107.6(8) . . ?
C43 C43A C45 107.5(8) . . ?
C42A C43A C45 91.1(7) . . ?
C44A C43A C45 16.6(4) . . ?
C43 C43A Co1 75.1(6) . . ?
C42A C43A Co1 67.9(6) . . ?
C44A C43A Co1 70.9(5) . . ?
C45 C43A Co1 64.1(4) . . ?
C44A C44 C45 19.1(6) . . ?
C44A C44 C43 126.6(10) . . ?
C45 C44 C43 107.6(8) . . ?
C44A C44 C42A 111.0(10) . . ?
C45 C44 C42A 91.9(8) . . ?
C43 C44 C42A 15.7(4) . . ?
C44A C44 Co1 78.5(7) . . ?
C45 C44 Co1 69.6(6) . . ?
C43 C44 Co1 71.2(5) . . ?
C42A C44 Co1 64.8(5) . . ?
C44 C44A C45A 117.4(9) . . ?
C44 C44A C43A 8.0(8) . . ?
C45A C44A C43A 109.5(7) . . ?
C44 C44A C41 99.0(8) . . ?
C45A C44A C41 18.4(4) . . ?
C43A C44A C41 91.1(6) . . ?
C44 C44A Co1 74.1(7) . . ?
C45A C44A Co1 69.4(4) . . ?
C43A C44A Co1 70.7(5) . . ?
C41 C44A Co1 62.2(3) . . ?
C45A C45 C44 132.4(11) . . ?
C45A C45 C41 23.6(6) . . ?
C44 C45 C41 109.1(8) . . ?
C45A C45 C43A 122.1(10) . . ?
C44 C45 C43A 10.4(6) . . ?
C41 C45 C43A 98.8(7) . . ?
C45A C45 C41A 42.5(7) . . ?
C44 C45 C41A 90.0(7) . . ?
C41 C45 C41A 19.2(4) . . ?
C43A C45 C41A 79.6(6) . . ?
C45A C45 Co1 80.2(8) . . ?
C44 C45 Co1 71.8(5) . . ?
C41 C45 Co1 71.0(5) . . ?
C43A C45 Co1 68.0(4) . . ?
C41A C45 Co1 61.8(4) . . ?
C41 C45A C45 128.5(12) . . ?
C41 C45A C44A 124.9(10) . . ?
C45 C45A C44A 4.4(8) . . ?
C41 C45A C41A 15.8(7) . . ?
C45 C45A C41A 113.5(9) . . ?
C44A C45A C41A 109.6(7) . . ?
C41 C45A C42 30.8(7) . . ?
C45 C45A C42 98.3(8) . . ?
C44A C45A C42 94.4(5) . . ?
C41A C45A C42 15.3(4) . . ?
C41 C45A Co1 80.0(8) . . ?
C45 C45A Co1 75.9(8) . . ?
C44A C45A Co1 72.0(4) . . ?
C41A C45A Co1 68.6(4) . . ?
C42 C45A Co1 61.9(3) . . ?
N4 C50 C51 122.8(3) . . ?
C52 C51 C50 118.4(4) . . ?
C51 C52 C53 119.4(3) . . ?
C52 C53 C54 119.0(3) . . ?
N4 C54 C53 121.2(3) . . ?
N4 C54 C55 115.7(3) . . ?
C53 C54 C55 123.1(3) . . ?
N5 C55 C56 121.8(3) . . ?
N5 C55 C54 114.9(3) . . ?
C56 C55 C54 123.3(3) . . ?
C57 C56 C55 119.2(3) . . ?
C56 C57 C58 118.4(3) . . ?
C59 C58 C57 119.4(4) . . ?
N5 C59 C58 122.0(3) . . ?

loop_
_geom_bond_atom_site_label_1
_geom_bond_atom_site_label_2
_geom_bond_distance
_geom_bond_site_symmetry_2
_geom_bond_publ_flag
Ni1 O31 2.041(2) . ?
Ni1 O21 2.048(2) . ?
Ni1 N4 2.067(3) . ?
Ni1 N5 2.069(3) . ?
Ni1 N1 2.091(3) . ?
Ni1 O11 2.134(2) . ?
Co1 C41A 2.053(9) . ?
Co1 C45 2.052(9) . ?
Co1 C42A 2.077(11) . ?
Co1 C45A 2.085(7) . ?
Co1 C43A 2.116(9) . ?
Co1 C44 2.080(10) . ?
Co1 C41 2.087(8) . ?
Co1 C42 2.109(7) . ?
Co1 C43 2.109(7) . ?
Co1 C44A 2.119(8) . ?
Co1 P3 2.1570(11) . ?
Co1 P2 2.1604(12) . ?
P1 O11 1.499(3) . ?
P1 O12 1.598(3) . ?
P1 O13 1.603(3) . ?
P2 O21 1.494(2) . ?
P2 O22 1.602(3) . ?
P2 O23 1.614(3) . ?
P3 O31 1.499(2) . ?
P3 O33 1.599(3) . ?
P3 O32 1.607(2) . ?
O12 C12 1.435(4) . ?
O13 C13 1.430(5) . ?
O22 C22 1.435(5) . ?
O23 C23 1.440(6) . ?
O32 C32 1.436(5) . ?
O33 C33 1.410(4) . ?
N1 N2 1.163(5) . ?
N2 N3 1.153(6) . ?
N4 C50 1.325(4) . ?
N4 C54 1.349(4) . ?
N5 C59 1.338(4) . ?
N5 C55 1.342(4) . ?
C41 C45A 0.735(8) . ?
C41 C41A 0.750(10) . ?
C41 C42 1.432(10) . ?
C41 C45 1.436(11) . ?
C41 C44A 1.906(11) . ?
C41 C42A 1.942(14) . ?
C41A C42 0.737(9) . ?
C41A C45A 1.430(11) . ?
C41A C42A 1.44(2) . ?
C41A C43 1.890(12) . ?
C41A C45 1.939(13) . ?
C42 C42A 0.851(13) . ?
C42 C43 1.385(9) . ?
C42 C45A 2.013(10) . ?
C42A C43A 1.48(2) . ?
C42A C44 1.77(2) . ?
C43 C43A 1.062(12) . ?
C43 C44 1.426(12) . ?
C43A C44A 1.391(12) . ?
C43A C45 1.695(14) . ?
C44 C44A 0.995(12) . ?
C44 C45 1.367(14) . ?
C44A C45A 1.388(10) . ?
C45 C45A 0.858(10) . ?
C50 C51 1.391(5) . ?
C51 C52 1.379(6) . ?
C52 C53 1.384(6) . ?
C53 C54 1.396(5) . ?
C54 C55 1.477(5) . ?
C55 C56 1.385(5) . ?
C56 C57 1.384(6) . ?
C57 C58 1.390(6) . ?
C58 C59 1.375(5) . ?
